data_4336268
loop_
_publ_author_name
'Pilar Amo-Ochoa'
'Oscar Castillo'
'Carlos J. G\'omez-Garc\'ia'
'Khaled Hassanein'
'Sandeep Verma'
'Jitendra Kumar'
'F\'elix Zamora'

_publ_contact_author
;
 Pilar Amo-Ochoa. Departamento de Quimica Inorganica. 
 Universidad Autonoma de Madrid, E-28049 Madrid, Spain
;
_publ_contact_author_email pilar.amo@ehu.es
_publ_contact_author_fax '+34-914 973 200'
_publ_contact_author_phone '+34-914 974 833'
_publ_section_title
;
 Semiconductive and Magnetic One-Dimensional Coordination Polymers of
 Cu(II) with Modified Nucleobases
;
_journal_name_full 'Inorganic Chemistry'
_journal_page_first 11428
_journal_page_last 11437
_journal_paper_doi 10.1021/ic401758w
_journal_volume 52
_journal_year 2013
_chemical_compound_source 'synthesis as described'
_chemical_formula_moiety 'C28 H34 Cu3 N8 O20, 4(H2 O)'
_chemical_formula_structural 'C28 H34 Cu3 N8 O20, 4(H2 O)'
_chemical_formula_sum 'C28 H42 Cu3 N8 O24'
_chemical_formula_weight 1065.32
_chemical_name_systematic
;
catena-poly{[diaquabis(mu-hidroxido)tetrakis(Thymine-1-acetato)tricopper(II)] 
tetrahydrate}
;
_space_group_IT_number 2
_symmetry_cell_setting triclinic
_symmetry_Int_Tables_number 2
_symmetry_space_group_name_Hall '-P 1'
_symmetry_space_group_name_H-M 'P -1'
_atom_sites_solution_hydrogens geom
_atom_sites_solution_primary direct
_atom_sites_solution_secondary difmap
_audit_creation_method SHELXL97
_cell_angle_alpha 105.241(5)
_cell_angle_beta 100.679(4)
_cell_angle_gamma 101.897(4)
_cell_formula_units_Z 1
_cell_length_a 5.567(2)
_cell_length_b 12.438(7)
_cell_length_c 14.775(9)
_cell_measurement_reflns_used 6655
_cell_measurement_temperature 100(2)
_cell_measurement_theta_max 76.51
_cell_measurement_theta_min 3.20
_cell_volume 934.3(8)
_computing_cell_refinement 'CrysAlis CCD (Oxford Diffraction, 2003)'
_computing_data_collection 'CrysAlis CCD (Oxford Diffraction, 2003)'
_computing_data_reduction 'CrysAlis RED (Oxford Diffraction, 2003)'
_computing_molecular_graphics 'Ortep-3 (Farrugia, 1997)'
_computing_publication_material 'WinGX (Farrugia, 1999)'
_computing_structure_refinement 'SHELXL-97 (Sheldrick, 1997)'
_computing_structure_solution 'Sir92 (Altomare et al., 1993)'
_diffrn_ambient_temperature 100(2)
_diffrn_measured_fraction_theta_full 0.969
_diffrn_measured_fraction_theta_max 0.969
_diffrn_measurement_device_type 'CCD area detector'
_diffrn_measurement_method \w
_diffrn_radiation_monochromator graphite
_diffrn_radiation_source 'fine-focus sealed tube'
_diffrn_radiation_type CuK\a
_diffrn_radiation_wavelength 1.54180
_diffrn_reflns_av_R_equivalents 0.0255
_diffrn_reflns_av_sigmaI/netI 0.0320
_diffrn_reflns_limit_h_max 4
_diffrn_reflns_limit_h_min -6
_diffrn_reflns_limit_k_max 15
_diffrn_reflns_limit_k_min -15
_diffrn_reflns_limit_l_max 18
_diffrn_reflns_limit_l_min -18
_diffrn_reflns_number 6655
_diffrn_reflns_theta_full 76.51
_diffrn_reflns_theta_max 76.51
_diffrn_reflns_theta_min 3.20
_diffrn_standards_decay_% 0
_diffrn_standards_interval_count 0
_diffrn_standards_interval_time 0
_diffrn_standards_number 0
_exptl_absorpt_coefficient_mu 2.958
_exptl_absorpt_correction_T_max 0.924
_exptl_absorpt_correction_T_min 0.835
_exptl_absorpt_correction_type numerical
_exptl_absorpt_process_details
;
CrysAlis RED, Oxford Diffraction Ltd.,
Version 1.170.32 (release 06.06.2003 CrysAlis170 VC++)
(compiled Jun  6 2003,13:53:32)
Analytical numeric absorption correction using a multifaceted crystal
model based on expressions derived by R.C. Clark & J.S. Reid.
;
_exptl_crystal_colour red
_exptl_crystal_density_diffrn 1.893
_exptl_crystal_description prismatic
_exptl_crystal_F_000 545
_exptl_crystal_size_max 0.09
_exptl_crystal_size_mid 0.04
_exptl_crystal_size_min 0.03
_refine_diff_density_max 1.014
_refine_diff_density_min -0.861
_refine_diff_density_rms 0.140
_refine_ls_extinction_method none
_refine_ls_goodness_of_fit_ref 1.137
_refine_ls_hydrogen_treatment constr
_refine_ls_matrix_type full
_refine_ls_number_parameters 288
_refine_ls_number_reflns 3795
_refine_ls_number_restraints 0
_refine_ls_restrained_S_all 1.137
_refine_ls_R_factor_all 0.0528
_refine_ls_R_factor_gt 0.0445
_refine_ls_shift/su_max 0.001
_refine_ls_shift/su_mean 0.000
_refine_ls_structure_factor_coef Fsqd
_refine_ls_weighting_details 'calc w=1/[\s^2^(Fo^2^)+(0.0799P)^2^+1.7645P] where P=(Fo^2^+2Fc^2^)/3'
_refine_ls_weighting_scheme calc
_refine_ls_wR_factor_gt 0.1237
_refine_ls_wR_factor_ref 0.1440
_reflns_number_gt 3358
_reflns_number_total 3795
_reflns_threshold_expression >2sigma(I)
_cod_data_source_file ic401758w_si_002_3.cif
_cod_data_source_block compound-3
_cod_database_code 4336268

loop_
_symmetry_equiv_pos_as_xyz
'x, y, z'
'-x, -y, -z'

loop_
_atom_site_label
_atom_site_type_symbol
_atom_site_fract_x
_atom_site_fract_y
_atom_site_fract_z
_atom_site_U_iso_or_equiv
_atom_site_adp_type
_atom_site_occupancy
_atom_site_symmetry_multiplicity
_atom_site_calc_flag
_atom_site_refinement_flags
Cu1 Cu 0.0000 0.0000 0.5000 0.01156(18) Uani 1 2 d S
Cu2 Cu -0.51639(8) -0.11558(4) 0.51305(3) 0.01225(16) Uani 1 1 d .
N11 N -0.4121(6) -0.4563(2) 0.3360(2) 0.0183(6) Uani 1 1 d .
C12 C -0.4935(7) -0.5507(3) 0.3651(3) 0.0190(7) Uani 1 1 d .
N13 N -0.7376(6) -0.6155(2) 0.3179(2) 0.0201(6) Uani 1 1 d .
H13 H -0.7927 -0.6751 0.3349 0.024 Uiso 1 1 calc R
C14 C -0.9066(7) -0.5960(3) 0.2456(3) 0.0193(7) Uani 1 1 d .
C15 C -0.8026(7) -0.4994(3) 0.2146(3) 0.0220(7) Uani 1 1 d .
C16 C -0.5645(7) -0.4343(3) 0.2612(3) 0.0224(7) Uani 1 1 d .
H16 H -0.4987 -0.3712 0.2422 0.027 Uiso 1 1 calc R
O17 O -0.3582(5) -0.5760(2) 0.42762(19) 0.0220(5) Uani 1 1 d .
O18 O -1.1229(5) -0.6593(2) 0.2129(2) 0.0243(6) Uani 1 1 d .
C19 C -0.9632(8) -0.4770(3) 0.1323(3) 0.0281(8) Uani 1 1 d .
H19A H -0.8688 -0.4119 0.1187 0.042 Uiso 1 1 calc R
H19B H -1.1130 -0.4608 0.1494 0.042 Uiso 1 1 calc R
H19C H -1.0108 -0.5440 0.0758 0.042 Uiso 1 1 calc R
C110 C -0.1695(7) -0.3712(3) 0.3874(3) 0.0186(7) Uani 1 1 d .
H11A H -0.0628 -0.3665 0.3428 0.022 Uiso 1 1 calc R
H11B H -0.0838 -0.3958 0.4386 0.022 Uiso 1 1 calc R
C111 C -0.2067(6) -0.2529(3) 0.4310(2) 0.0139(6) Uani 1 1 d .
O11 O -0.0208(4) -0.16693(19) 0.44464(17) 0.0135(5) Uani 1 1 d .
O12 O -0.4169(4) -0.24994(19) 0.44978(18) 0.0164(5) Uani 1 1 d .
N21 N -0.1015(5) -0.1056(2) 0.8549(2) 0.0156(6) Uani 1 1 d .
C22 C 0.1471(7) -0.0684(3) 0.9055(2) 0.0174(7) Uani 1 1 d .
N23 N 0.2091(5) -0.1144(2) 0.9787(2) 0.0163(6) Uani 1 1 d .
H23 H 0.3651 -0.0916 1.0115 0.020 Uiso 1 1 calc R
C24 C 0.0465(6) -0.1935(3) 1.0049(2) 0.0166(6) Uani 1 1 d .
C25 C -0.2130(6) -0.2323(3) 0.9474(3) 0.0165(6) Uani 1 1 d .
C26 C -0.2753(6) -0.1863(3) 0.8757(2) 0.0164(6) Uani 1 1 d .
H26 H -0.4426 -0.2100 0.8388 0.020 Uiso 1 1 calc R
O27 O 0.3052(5) 0.0051(2) 0.88983(18) 0.0206(5) Uani 1 1 d .
O28 O 0.1276(5) -0.2250(2) 1.07471(18) 0.0203(5) Uani 1 1 d .
C29 C -0.4014(7) -0.3157(3) 0.9736(3) 0.0227(7) Uani 1 1 d .
H29A H -0.4221 -0.2792 1.0365 0.034 Uiso 1 1 calc R
H29B H -0.3415 -0.3825 0.9747 0.034 Uiso 1 1 calc R
H29C H -0.5615 -0.3389 0.9264 0.034 Uiso 1 1 calc R
C210 C -0.1813(6) -0.0480(3) 0.7849(2) 0.0158(6) Uani 1 1 d .
H21A H -0.1123 0.0348 0.8153 0.019 Uiso 1 1 calc R
H21B H -0.3648 -0.0642 0.7698 0.019 Uiso 1 1 calc R
C211 C -0.1026(6) -0.0823(3) 0.6900(2) 0.0144(6) Uani 1 1 d .
O21 O -0.1339(4) -0.0171(2) 0.63847(17) 0.0160(5) Uani 1 1 d .
O22 O -0.0235(5) -0.1703(2) 0.66922(18) 0.0176(5) Uani 1 1 d .
O1 O -0.3595(4) -0.02078(18) 0.44108(16) 0.0123(4) Uani 1 1 d .
O1W O -0.6396(4) -0.20069(19) 0.59625(18) 0.0162(5) Uani 1 1 d .
O3W O 0.4699(6) 0.1459(2) 0.7476(2) 0.0314(6) Uani 1 1 d .
O2W O -0.0721(7) -0.2307(3) 1.2348(2) 0.0408(8) Uani 1 1 d .
H1 H -0.4037 -0.0423 0.3846 0.061 Uiso 1 1 d .
H11W H -0.6432 -0.2716 0.5874 0.061 Uiso 1 1 d .
H12W H -0.7348 -0.1841 0.6341 0.061 Uiso 1 1 d .
H21W H -0.0010 -0.2204 1.1902 0.061 Uiso 1 1 d .
H22W H -0.0101 -0.1687 1.2833 0.061 Uiso 1 1 d .
H31W H 0.5458 0.1468 0.8038 0.061 Uiso 1 1 d .
H32W H 0.4049 0.2028 0.7557 0.061 Uiso 1 1 d .

loop_
_atom_site_aniso_label
_atom_site_aniso_U_11
_atom_site_aniso_U_22
_atom_site_aniso_U_33
_atom_site_aniso_U_23
_atom_site_aniso_U_13
_atom_site_aniso_U_12
Cu1 0.0108(3) 0.0071(3) 0.0170(3) 0.0037(3) 0.0025(2) 0.0038(2)
Cu2 0.0137(3) 0.0073(2) 0.0180(3) 0.00561(19) 0.00536(19) 0.00426(18)
N11 0.0226(15) 0.0109(13) 0.0224(15) 0.0063(11) 0.0054(12) 0.0054(11)
C12 0.0215(17) 0.0095(15) 0.0253(18) 0.0019(13) 0.0079(14) 0.0054(13)
N13 0.0221(15) 0.0099(13) 0.0267(16) 0.0048(11) 0.0059(12) 0.0020(11)
C14 0.0208(17) 0.0137(16) 0.0222(17) 0.0035(13) 0.0045(14) 0.0060(13)
C15 0.0281(19) 0.0158(16) 0.0247(18) 0.0079(14) 0.0074(15) 0.0088(14)
C16 0.0273(19) 0.0164(16) 0.0237(18) 0.0049(14) 0.0081(15) 0.0065(14)
O17 0.0224(13) 0.0145(11) 0.0292(14) 0.0087(10) 0.0031(10) 0.0054(10)
O18 0.0213(13) 0.0185(12) 0.0314(14) 0.0080(11) 0.0039(11) 0.0041(10)
C19 0.031(2) 0.0199(18) 0.030(2) 0.0109(16) 0.0009(16) 0.0025(15)
C110 0.0188(16) 0.0114(15) 0.0260(18) 0.0039(13) 0.0070(14) 0.0062(13)
C111 0.0178(16) 0.0068(13) 0.0160(15) 0.0032(12) 0.0029(12) 0.0024(11)
O11 0.0142(11) 0.0089(10) 0.0183(11) 0.0051(9) 0.0039(9) 0.0044(8)
O12 0.0186(12) 0.0075(10) 0.0235(12) 0.0046(9) 0.0067(9) 0.0038(9)
N21 0.0182(14) 0.0156(13) 0.0165(13) 0.0078(11) 0.0063(11) 0.0069(11)
C22 0.0216(17) 0.0152(15) 0.0176(16) 0.0049(13) 0.0085(13) 0.0070(13)
N23 0.0157(13) 0.0128(13) 0.0205(14) 0.0080(11) 0.0022(11) 0.0029(10)
C24 0.0197(16) 0.0171(15) 0.0165(15) 0.0058(13) 0.0072(13) 0.0095(13)
C25 0.0181(16) 0.0123(15) 0.0199(16) 0.0037(12) 0.0070(13) 0.0052(12)
C26 0.0155(15) 0.0141(15) 0.0181(16) 0.0026(13) 0.0048(12) 0.0038(12)
O27 0.0207(12) 0.0188(12) 0.0214(12) 0.0088(10) 0.0032(10) 0.0017(10)
O28 0.0242(13) 0.0163(12) 0.0202(12) 0.0077(10) 0.0032(10) 0.0048(10)
C29 0.0230(18) 0.0217(17) 0.0256(18) 0.0117(15) 0.0075(14) 0.0037(14)
C210 0.0185(16) 0.0156(15) 0.0173(16) 0.0080(13) 0.0051(13) 0.0091(13)
C211 0.0105(14) 0.0113(14) 0.0194(16) 0.0029(12) 0.0039(12) 0.0010(11)
O21 0.0188(11) 0.0120(11) 0.0194(12) 0.0082(9) 0.0053(9) 0.0041(9)
O22 0.0212(12) 0.0117(11) 0.0220(12) 0.0057(9) 0.0099(10) 0.0048(9)
O1 0.0120(10) 0.0088(10) 0.0169(11) 0.0057(8) 0.0023(8) 0.0037(8)
O1W 0.0178(11) 0.0098(10) 0.0254(12) 0.0084(9) 0.0093(10) 0.0057(9)
O3W 0.0442(17) 0.0246(14) 0.0200(13) 0.0044(11) -0.0012(12) 0.0089(12)
O2W 0.051(2) 0.0351(17) 0.0397(18) 0.0137(14) 0.0164(15) 0.0124(15)

loop_
_atom_type_symbol
_atom_type_description
_atom_type_scat_dispersion_real
_atom_type_scat_dispersion_imag
_atom_type_scat_source
C C 0.0181 0.0091 'International Tables Vol C Tables 4.2.6.8 and 6.1.1.4'
H H 0.0000 0.0000 'International Tables Vol C Tables 4.2.6.8 and 6.1.1.4'
Cu Cu -1.9646 0.5888 'International Tables Vol C Tables 4.2.6.8 and 6.1.1.4'
N N 0.0311 0.0180 'International Tables Vol C Tables 4.2.6.8 and 6.1.1.4'
O O 0.0492 0.0322 'International Tables Vol C Tables 4.2.6.8 and 6.1.1.4'

loop_
_geom_angle_atom_site_label_1
_geom_angle_atom_site_label_2
_geom_angle_atom_site_label_3
_geom_angle
_geom_angle_site_symmetry_1
_geom_angle_site_symmetry_3
O1 Cu1 O1 180.0 2_556 .
O1 Cu1 O11 93.45(9) 2_556 2_556
O1 Cu1 O11 86.55(9) . 2_556
O1 Cu1 O11 86.55(9) 2_556 .
O1 Cu1 O11 93.45(9) . .
O11 Cu1 O11 180.00(5) 2_556 .
O1 Cu1 O21 94.56(9) 2_556 .
O1 Cu1 O21 85.44(9) . .
O11 Cu1 O21 84.26(9) 2_556 .
O11 Cu1 O21 95.74(9) . .
O1 Cu1 O21 85.44(9) 2_556 2_556
O1 Cu1 O21 94.56(9) . 2_556
O11 Cu1 O21 95.74(9) 2_556 2_556
O11 Cu1 O21 84.26(9) . 2_556
O21 Cu1 O21 180.000(1) . 2_556
O1 Cu1 Cu2 139.82(7) 2_556 .
O1 Cu1 Cu2 40.18(7) . .
O11 Cu1 Cu2 102.17(7) 2_556 .
O11 Cu1 Cu2 77.83(7) . .
O21 Cu1 Cu2 51.43(6) . .
O21 Cu1 Cu2 128.57(6) 2_556 .
O1 Cu1 Cu2 40.18(7) 2_556 2_556
O1 Cu1 Cu2 139.82(7) . 2_556
O11 Cu1 Cu2 77.83(7) 2_556 2_556
O11 Cu1 Cu2 102.17(7) . 2_556
O21 Cu1 Cu2 128.57(6) . 2_556
O21 Cu1 Cu2 51.43(6) 2_556 2_556
Cu2 Cu1 Cu2 180.0 . 2_556
O12 Cu2 O1W 87.58(11) . .
O12 Cu2 O1 93.68(10) . .
O1W Cu2 O1 173.75(10) . .
O12 Cu2 O1 171.89(10) . 2_456
O1W Cu2 O1 97.72(10) . 2_456
O1 Cu2 O1 81.72(10) . 2_456
O12 Cu2 O21 98.86(9) . .
O1W Cu2 O21 89.65(10) . .
O1 Cu2 O21 84.11(9) . .
O1 Cu2 O21 87.35(9) 2_456 .
O12 Cu2 Cu2 134.19(8) . 2_456
O1W Cu2 Cu2 138.24(7) . 2_456
O1 Cu2 Cu2 40.87(6) . 2_456
O1 Cu2 Cu2 40.85(7) 2_456 2_456
O21 Cu2 Cu2 84.35(6) . 2_456
O12 Cu2 Cu1 80.23(8) . .
O1W Cu2 Cu1 134.44(7) . .
O1 Cu2 Cu1 40.12(6) . .
O1 Cu2 Cu1 100.10(7) 2_456 .
O21 Cu2 Cu1 50.04(6) . .
Cu2 Cu2 Cu1 67.07(2) 2_456 .
C12 N11 C16 121.2(3) . .
C12 N11 C110 120.9(3) . .
C16 N11 C110 117.7(3) . .
O17 C12 N13 122.6(3) . .
O17 C12 N11 122.8(3) . .
N13 C12 N11 114.5(3) . .
C12 N13 C14 127.7(3) . .
C12 N13 H13 116.2 . .
C14 N13 H13 116.2 . .
O18 C14 N13 120.1(3) . .
O18 C14 C15 125.3(3) . .
N13 C14 C15 114.7(3) . .
C16 C15 C14 118.2(3) . .
C16 C15 C19 123.2(3) . .
C14 C15 C19 118.6(3) . .
C15 C16 N11 123.6(3) . .
C15 C16 H16 118.2 . .
N11 C16 H16 118.2 . .
C15 C19 H19A 109.5 . .
C15 C19 H19B 109.5 . .
H19A C19 H19B 109.5 . .
C15 C19 H19C 109.5 . .
H19A C19 H19C 109.5 . .
H19B C19 H19C 109.5 . .
N11 C110 C111 111.1(3) . .
N11 C110 H11A 109.4 . .
C111 C110 H11A 109.4 . .
N11 C110 H11B 109.4 . .
C111 C110 H11B 109.4 . .
H11A C110 H11B 108.0 . .
O12 C111 O11 126.8(3) . .
O12 C111 C110 117.1(3) . .
O11 C111 C110 116.1(3) . .
C111 O11 Cu1 127.5(2) . .
C111 O11 Cu2 135.4(2) . 1_655
Cu1 O11 Cu2 88.66(8) . 1_655
C111 O12 Cu2 127.5(2) . .
C22 N21 C26 121.4(3) . .
C22 N21 C210 117.1(3) . .
C26 N21 C210 121.2(3) . .
O27 C22 N21 122.7(3) . .
O27 C22 N23 121.6(3) . .
N21 C22 N23 115.5(3) . .
C22 N23 C24 126.5(3) . .
C22 N23 H23 116.7 . .
C24 N23 H23 116.7 . .
O28 C24 N23 119.5(3) . .
O28 C24 C25 124.8(3) . .
N23 C24 C25 115.7(3) . .
C26 C25 C24 117.9(3) . .
C26 C25 C29 123.5(3) . .
C24 C25 C29 118.5(3) . .
C25 C26 N21 122.9(3) . .
C25 C26 H26 118.5 . .
N21 C26 H26 118.5 . .
C25 C29 H29A 109.5 . .
C25 C29 H29B 109.5 . .
H29A C29 H29B 109.5 . .
C25 C29 H29C 109.5 . .
H29A C29 H29C 109.5 . .
H29B C29 H29C 109.5 . .
N21 C210 C211 115.6(3) . .
N21 C210 H21A 108.4 . .
C211 C210 H21A 108.4 . .
N21 C210 H21B 108.4 . .
C211 C210 H21B 108.4 . .
H21A C210 H21B 107.4 . .
O22 C211 O21 126.8(3) . .
O22 C211 C210 119.2(3) . .
O21 C211 C210 114.0(3) . .
C211 O21 Cu1 132.3(2) . .
C211 O21 Cu2 107.1(2) . .
Cu1 O21 Cu2 78.53(8) . .
Cu1 O1 Cu2 99.70(10) . .
Cu1 O1 Cu2 114.36(11) . 2_456
Cu2 O1 Cu2 98.28(10) . 2_456
Cu1 O1 H1 117.1 . .
Cu2 O1 H1 118.7 . .
Cu2 O1 H1 107.4 2_456 .
Cu2 O1W H11W 122.6 . .
Cu2 O1W H12W 128.0 . .
H11W O1W H12W 107.1 . .
H31W O3W H32W 107.2 . .
H21W O2W H22W 106.7 . .

loop_
_geom_bond_atom_site_label_1
_geom_bond_atom_site_label_2
_geom_bond_distance
_geom_bond_site_symmetry_2
Cu1 O1 1.963(2) 2_556
Cu1 O1 1.963(2) .
Cu1 O11 1.991(2) 2_556
Cu1 O11 1.991(2) .
Cu1 O21 2.348(3) .
Cu1 O21 2.348(3) 2_556
Cu1 Cu2 3.0025(10) .
Cu1 Cu2 3.0025(10) 2_556
Cu2 O12 1.930(2) .
Cu2 O1W 1.949(2) .
Cu2 O1 1.965(2) .
Cu2 O1 1.966(2) 2_456
Cu2 O21 2.395(3) .
Cu2 Cu2 2.9734(18) 2_456
N11 C12 1.375(5) .
N11 C16 1.386(5) .
N11 C110 1.459(4) .
C12 O17 1.230(4) .
C12 N13 1.372(5) .
N13 C14 1.393(5) .
N13 H13 0.8600 .
C14 O18 1.224(4) .
C14 C15 1.445(5) .
C15 C16 1.347(5) .
C15 C19 1.495(5) .
C16 H16 0.9300 .
C19 H19A 0.9600 .
C19 H19B 0.9600 .
C19 H19C 0.9600 .
C110 C111 1.517(4) .
C110 H11A 0.9700 .
C110 H11B 0.9700 .
C111 O12 1.257(4) .
C111 O11 1.267(4) .
O11 Cu2 2.680(2) 1_655
N21 C22 1.363(5) .
N21 C26 1.382(4) .
N21 C210 1.460(4) .
C22 O27 1.233(4) .
C22 N23 1.373(4) .
N23 C24 1.378(4) .
N23 H23 0.8600 .
C24 O28 1.239(4) .
C24 C25 1.443(5) .
C25 C26 1.355(5) .
C25 C29 1.496(5) .
C26 H26 0.9300 .
C29 H29A 0.9600 .
C29 H29B 0.9600 .
C29 H29C 0.9600 .
C210 C211 1.527(5) .
C210 H21A 0.9700 .
C210 H21B 0.9700 .
C211 O22 1.248(4) .
C211 O21 1.266(4) .
O1 Cu2 1.966(2) 2_456
O1 H1 0.7797 .
O1W H11W 0.8526 .
O1W H12W 0.8541 .
O3W H31W 0.8549 .
O3W H32W 0.8506 .
O2W H21W 0.8530 .
O2W H22W 0.8577 .
